data_7130193
loop_
_publ_author_name
'Wang, Zhaolong'
'Gou, Xinyu'
'Wang, Gang'
'Chang, Xingmao'
'Liu, Ke'
'Liu, Taihong'
'He, Gang'
'Fang, Yu'

_publ_section_title
;
 A persistent radical anion derived from a propeller-shaped perylene
 bisimide-carbazole pentad
;
_journal_name_full 'Chemical Communications'
_journal_paper_doi 10.1039/D2CC02042D
_journal_year 2022
_chemical_formula_sum 'C105 H87 Cl0 Co2 N7 O5'
_chemical_formula_weight 1644.67
_space_group_crystal_system orthorhombic
_space_group_IT_number 19
_space_group_name_Hall 'P 2ac 2ab'
_space_group_name_H-M_alt 'P 21 21 21'
_atom_sites_solution_hydrogens geom
_audit_creation_method SHELXL-2018/3
_audit_update_record
;
2020-11-24 deposited with the CCDC.	2022-05-23 downloaded from the CCDC.
;
_cell_angle_alpha 90
_cell_angle_beta 90
_cell_angle_gamma 90
_cell_formula_units_Z 4
_cell_length_a 18.044(10)
_cell_length_b 32.231(19)
_cell_length_c 16.800(9)
_cell_measurement_reflns_used 691
_cell_measurement_temperature 235(2)
_cell_measurement_theta_max 50.90
_cell_measurement_theta_min 11.94
_cell_volume 9770(9)
_computing_structure_refinement 'SHELXL-2018/3 (Sheldrick, 2018)'
_diffrn_ambient_temperature 235(2)
_diffrn_measured_fraction_theta_full 0.982
_diffrn_measured_fraction_theta_max 0.982
_diffrn_measurement_device_type 'BRUKER D8 VENTURE PHOTON II'
_diffrn_radiation_type GaK\a
_diffrn_radiation_wavelength 1.34139
_diffrn_reflns_av_R_equivalents 0.2030
_diffrn_reflns_av_unetI/netI 0.2619
_diffrn_reflns_Laue_measured_fraction_full 0.982
_diffrn_reflns_Laue_measured_fraction_max 0.982
_diffrn_reflns_limit_h_max 19
_diffrn_reflns_limit_h_min -20
_diffrn_reflns_limit_k_max 37
_diffrn_reflns_limit_k_min -32
_diffrn_reflns_limit_l_max 19
_diffrn_reflns_limit_l_min -19
_diffrn_reflns_number 71096
_diffrn_reflns_point_group_measured_fraction_full 0.974
_diffrn_reflns_point_group_measured_fraction_max 0.974
_diffrn_reflns_theta_full 51.587
_diffrn_reflns_theta_max 51.587
_diffrn_reflns_theta_min 2.385
_exptl_absorpt_coefficient_mu 2.129
_exptl_absorpt_correction_T_max 0.7501
_exptl_absorpt_correction_T_min 0.5565
_exptl_absorpt_correction_type multi-scan
_exptl_crystal_density_diffrn 1.118
_exptl_crystal_description block
_exptl_crystal_F_000 3440
_exptl_crystal_size_max 0.100
_exptl_crystal_size_mid 0.100
_exptl_crystal_size_min 0.100
_refine_diff_density_max 0.220
_refine_diff_density_min -0.254
_refine_diff_density_rms 0.056
_refine_ls_abs_structure_details
;
 Refined as an inversion twin.
;
_refine_ls_abs_structure_Flack 0.446(16)
_refine_ls_extinction_method none
_refine_ls_goodness_of_fit_ref 0.901
_refine_ls_hydrogen_treatment constr
_refine_ls_matrix_type full
_refine_ls_number_parameters 1042
_refine_ls_number_reflns 15928
_refine_ls_number_restraints 828
_refine_ls_restrained_S_all 0.905
_refine_ls_R_factor_all 0.2599
_refine_ls_R_factor_gt 0.0911
_refine_ls_shift/su_max 0.003
_refine_ls_shift/su_mean 0.000
_refine_ls_structure_factor_coef Fsqd
_refine_ls_weighting_details 'w=1/[\s^2^(Fo^2^)+(0.0950P)^2^+1.0000P] where P=(Fo^2^+2Fc^2^)/3'
_refine_ls_weighting_scheme calc
_refine_ls_wR_factor_gt 0.2116
_refine_ls_wR_factor_ref 0.2967
_reflns_Friedel_coverage 0.819
_reflns_Friedel_fraction_full 0.966
_reflns_Friedel_fraction_max 0.966
_reflns_number_gt 4649
_reflns_number_total 15928
_reflns_threshold_expression 'I > 2\s(I)'
_cod_data_source_file d2cc02042d2.cif
_cod_data_source_block znz6944_0m_sq
_cod_original_cell_volume 9770(10)
_cod_database_code 7130193
_shelx_shelxl_version_number 2018/3
_shelx_space_group_comment
;
The symmetry employed for this shelxl refinement is uniquely defined
by the following loop, which should always be used as a source of
symmetry information in preference to the above space-group names.
They are only intended as comments.
;
_shelx_estimated_absorpt_t_min 0.815
_shelx_estimated_absorpt_t_max 0.815

loop_
_space_group_symop_operation_xyz
'x, y, z'
'-x+1/2, -y, z+1/2'
'-x, y+1/2, -z+1/2'
'x+1/2, -y+1/2, -z'

loop_
_atom_site_label
_atom_site_type_symbol
_atom_site_fract_x
_atom_site_fract_y
_atom_site_fract_z
_atom_site_U_iso_or_equiv
_atom_site_adp_type
_atom_site_occupancy
_atom_site_site_symmetry_order
_atom_site_calc_flag
_atom_site_refinement_flags_posn
_atom_site_refinement_flags_adp
_atom_site_refinement_flags_occupancy
_atom_site_disorder_assembly
_atom_site_disorder_group
C4_1 C 0.2158(10) 0.4429(5) 0.2042(9) 0.086(4) Uani 1 1 d . U . . .
C5_1 C 0.2931(10) 0.4465(5) 0.2031(9) 0.090(4) Uani 1 1 d . U . . .
H5_1 H 0.324416 0.423625 0.195010 0.108 Uiso 1 1 calc R U . . .
C6_1 C 0.3208(11) 0.4876(5) 0.2151(10) 0.103(4) Uani 1 1 d . U . . .
H6_1 H 0.372306 0.492035 0.215684 0.124 Uiso 1 1 calc R U . . .
C7_1 C 0.2748(12) 0.5202(6) 0.2256(11) 0.113(5) Uani 1 1 d . U . . .
H7_1 H 0.295629 0.546587 0.234162 0.136 Uiso 1 1 calc R U . . .
C8_1 C 0.1980(12) 0.5165(5) 0.2244(10) 0.106(4) Uani 1 1 d . U . . .
H8_1 H 0.166559 0.539607 0.229188 0.127 Uiso 1 1 calc R U . . .
C9_1 C 0.1709(11) 0.4767(5) 0.2158(10) 0.094(4) Uani 1 1 d . U . . .
C10_1 C 0.0960(11) 0.4600(5) 0.2129(10) 0.094(4) Uani 1 1 d . U . . .
C11_1 C 0.1000(10) 0.4162(5) 0.2006(10) 0.087(4) Uani 1 1 d . U . . .
C12_1 C 0.0256(11) 0.4781(6) 0.2218(10) 0.108(4) Uani 1 1 d . U . . .
H12_1 H 0.020888 0.506482 0.233272 0.129 Uiso 1 1 calc R U . . .
C13_1 C -0.0411(11) 0.4516(6) 0.2128(11) 0.113(5) Uani 1 1 d . U . . .
H13_1 H -0.088287 0.463957 0.214016 0.135 Uiso 1 1 calc R U . . .
C14_1 C -0.0357(10) 0.4100(6) 0.2030(10) 0.112(4) Uani 1 1 d . U . . .
H14_1 H -0.078362 0.393256 0.201734 0.135 Uiso 1 1 calc R U . . .
C15_1 C 0.0407(10) 0.3910(5) 0.1942(10) 0.101(4) Uani 1 1 d . U . . .
H15_1 H 0.046609 0.362474 0.184480 0.122 Uiso 1 1 calc R U . . .
C16_1 C 0.2061(8) 0.3649(4) 0.1900(9) 0.075(3) Uani 1 1 d . U . . .
C17_1 C 0.2562(8) 0.3534(4) 0.1259(9) 0.073(3) Uani 1 1 d . U . . .
C18_1 C 0.2870(8) 0.3128(4) 0.1281(8) 0.068(3) Uani 1 1 d . U . . .
C19_1 C 0.2677(7) 0.2833(4) 0.1891(8) 0.065(3) Uani 1 1 d . U . . .
C20_1 C 0.2141(7) 0.2955(4) 0.2507(8) 0.064(3) Uani 1 1 d . U . . .
C21_1 C 0.1883(8) 0.3372(4) 0.2500(8) 0.069(3) Uani 1 1 d . U . . .
H21_1 H 0.157875 0.346358 0.291890 0.083 Uiso 1 1 calc R U . . .
C22_1 C 0.2623(10) 0.3789(5) 0.0551(10) 0.083(4) Uani 1 1 d . U . . .
C23_1 C 0.3633(9) 0.3319(5) 0.0121(10) 0.081(4) Uani 1 1 d . U . . .
C24_1 C 0.3440(8) 0.3013(4) 0.0696(9) 0.071(3) Uani 1 1 d . U . . .
C25_1 C 0.2971(8) 0.2429(4) 0.1888(8) 0.067(3) Uani 1 1 d . U . . .
C26_1 C 0.2749(7) 0.2131(4) 0.2493(8) 0.061(3) Uani 1 1 d . U . . .
C27_1 C 0.2207(7) 0.2248(4) 0.3067(8) 0.063(3) Uani 1 1 d . U . . .
C28_1 C 0.1921(8) 0.2654(4) 0.3086(8) 0.063(3) Uani 1 1 d . U . . .
C29_1 C 0.3705(8) 0.2598(5) 0.0714(9) 0.072(3) Uani 1 1 d . U . . .
C30_1 C 0.3503(8) 0.2319(5) 0.1279(9) 0.072(4) Uani 1 1 d . U . . .
H30_1 H 0.371231 0.205233 0.127587 0.087 Uiso 1 1 calc R U . . .
C31_1 C 0.3385(11) 0.3950(5) -0.0613(11) 0.108(4) Uani 1 1 d . U . . .
H31_1 H 0.384641 0.383858 -0.084917 0.129 Uiso 1 1 calc R U . . .
C32_1 C 0.3558(12) 0.4378(6) -0.0459(12) 0.128(5) Uani 1 1 d . U . . .
H32A_1 H 0.312120 0.450973 -0.022227 0.153 Uiso 1 1 calc R U . . .
H32B_1 H 0.365324 0.451537 -0.096902 0.153 Uiso 1 1 calc R U . . .
C33_1 C 0.4206(12) 0.4454(6) 0.0076(15) 0.153(7) Uani 1 1 d . U . . .
H33A_1 H 0.462746 0.429326 -0.010810 0.229 Uiso 1 1 calc R U . . .
H33B_1 H 0.408124 0.437124 0.061470 0.229 Uiso 1 1 calc R U . . .
H33C_1 H 0.433127 0.474663 0.006861 0.229 Uiso 1 1 calc R U . . .
C34_1 C 0.3032(8) 0.1722(4) 0.2507(9) 0.076(4) Uani 1 1 d . U . . .
H34_1 H 0.335341 0.163842 0.209690 0.091 Uiso 1 1 calc R U . . .
C35_1 C 0.2010(8) 0.1944(4) 0.3656(8) 0.066(3) Uani 1 1 d . U . . .
C36_1 C 0.2331(8) 0.1544(4) 0.3705(9) 0.067(3) Uani 1 1 d . U . . .
C37_1 C 0.2859(8) 0.1446(4) 0.3086(9) 0.076(3) Uani 1 1 d . U . . .
C38_1 C 0.1399(8) 0.2749(4) 0.3724(9) 0.072(4) Uani 1 1 d . U . . .
H38_1 H 0.121728 0.302135 0.377683 0.087 Uiso 1 1 calc R U . . .
C39_1 C 0.1435(8) 0.2053(4) 0.4259(9) 0.070(3) Uani 1 1 d . U . . .
C40_1 C 0.1179(8) 0.2461(5) 0.4224(9) 0.072(3) Uani 1 1 d . U . . .
C41_1 C 0.3964(9) 0.2320(5) -0.0661(10) 0.085(4) Uani 1 1 d . U . . .
C42_1 C 0.4571(9) 0.2251(5) -0.1147(10) 0.084(4) Uani 1 1 d . U . . .
C43_1 C 0.5226(10) 0.2346(5) -0.0693(10) 0.087(4) Uani 1 1 d . U . . .
C44_1 C 0.4970(8) 0.2465(5) 0.0057(10) 0.082(3) Uani 1 1 d . U . . .
C45_1 C 0.2766(11) 0.3890(6) -0.1320(12) 0.124(5) Uani 1 1 d . U . . .
H45A_1 H 0.230282 0.402012 -0.114587 0.149 Uiso 1 1 calc R U . . .
H45B_1 H 0.293712 0.403992 -0.179287 0.149 Uiso 1 1 calc R U . . .
C46_1 C 0.2598(13) 0.3440(7) -0.1561(13) 0.161(8) Uani 1 1 d . U . . .
H46A_1 H 0.221343 0.343757 -0.196376 0.241 Uiso 1 1 calc R U . . .
H46B_1 H 0.243143 0.328614 -0.109787 0.241 Uiso 1 1 calc R U . . .
H46C_1 H 0.304340 0.331250 -0.177198 0.241 Uiso 1 1 calc R U . . .
C47_1 C 0.2200(10) 0.1258(5) 0.4344(10) 0.084(4) Uani 1 1 d . U . . .
C48_1 C 0.1146(10) 0.1733(5) 0.4765(10) 0.087(4) Uani 1 1 d . U . . .
C49_1 C 0.3931(9) 0.0938(5) 0.3303(9) 0.079(3) Uani 1 1 d . U . . .
C50_1 C 0.4057(10) 0.0526(5) 0.3133(9) 0.086(4) Uani 1 1 d . U . . .
C51_1 C 0.3372(10) 0.0357(6) 0.2763(11) 0.100(4) Uani 1 1 d . U . . .
C52_1 C 0.2889(10) 0.0679(5) 0.2750(10) 0.088(4) Uani 1 1 d . U . . .
C53_1 C -0.0130(9) 0.2604(4) 0.4833(10) 0.080(3) Uani 1 1 d . U . . .
C54_1 C -0.0383(9) 0.2676(5) 0.5586(10) 0.086(4) Uani 1 1 d . U . . .
C55_1 C 0.0203(10) 0.2708(5) 0.6132(10) 0.089(4) Uani 1 1 d . U . . .
C56_1 C 0.0863(9) 0.2644(4) 0.5621(10) 0.081(3) Uani 1 1 d . U . . .
C57_1 C 0.3229(10) 0.2262(5) -0.0927(10) 0.106(4) Uani 1 1 d . U . . .
H57_1 H 0.282197 0.231496 -0.059262 0.127 Uiso 1 1 calc R U . . .
C58_1 C 0.3128(10) 0.2119(6) -0.1723(11) 0.114(4) Uani 1 1 d . U . . .
H58_1 H 0.264600 0.207010 -0.191336 0.136 Uiso 1 1 calc R U . . .
C59_1 C 0.3748(11) 0.2049(6) -0.2238(11) 0.113(5) Uani 1 1 d . U . . .
H59_1 H 0.368449 0.195981 -0.276573 0.136 Uiso 1 1 calc R U . . .
C60_1 C 0.4444(10) 0.2120(5) -0.1921(10) 0.097(4) Uani 1 1 d . U . . .
H60_1 H 0.485733 0.207672 -0.225116 0.117 Uiso 1 1 calc R U . . .
C61_1 C 0.5970(10) 0.2339(5) -0.0852(11) 0.108(4) Uani 1 1 d . U . . .
H61_1 H 0.614725 0.227791 -0.136456 0.130 Uiso 1 1 calc R U . . .
C62_1 C 0.6444(11) 0.2423(6) -0.0242(12) 0.126(5) Uani 1 1 d . U . . .
H62_1 H 0.695640 0.239461 -0.032560 0.151 Uiso 1 1 calc R U . . .
C63_1 C 0.6182(10) 0.2555(6) 0.0522(11) 0.122(5) Uani 1 1 d . U . . .
H63A_1 H 0.640198 0.237133 0.092274 0.147 Uiso 1 1 calc R U . . .
H63B_1 H 0.637758 0.283405 0.061995 0.147 Uiso 1 1 calc R U . . .
C64_1 C 0.5405(9) 0.2566(5) 0.0659(11) 0.100(4) Uani 1 1 d . U . . .
H64_1 H 0.520849 0.264309 0.115599 0.120 Uiso 1 1 calc R U . . .
C65_1 C 0.1311(12) 0.1055(6) 0.5448(11) 0.121(4) Uani 1 1 d . U . . .
H65_1 H 0.085874 0.119360 0.564962 0.145 Uiso 1 1 calc R U . . .
C66_1 C 0.1762(14) 0.1078(7) 0.6126(12) 0.146(6) Uani 1 1 d . U . . .
H66A_1 H 0.217655 0.089057 0.601453 0.175 Uiso 1 1 calc R U . . .
H66B_1 H 0.147340 0.094366 0.654773 0.175 Uiso 1 1 calc R U . . .
C67_1 C 0.2096(13) 0.1431(7) 0.6505(12) 0.155(8) Uani 1 1 d . U . . .
H67A_1 H 0.244155 0.156132 0.614056 0.233 Uiso 1 1 calc R U . . .
H67B_1 H 0.235837 0.134137 0.697898 0.233 Uiso 1 1 calc R U . . .
H67C_1 H 0.171371 0.162810 0.665191 0.233 Uiso 1 1 calc R U . . .
C68_1 C 0.4432(10) 0.1207(5) 0.3655(10) 0.096(4) Uani 1 1 d . U . . .
H68_1 H 0.430778 0.148148 0.378931 0.115 Uiso 1 1 calc R U . . .
C69_1 C 0.5156(10) 0.1036(6) 0.3801(9) 0.105(4) Uani 1 1 d . U . . .
H69_1 H 0.554704 0.120463 0.397783 0.126 Uiso 1 1 calc R U . . .
C70_1 C 0.5262(11) 0.0607(6) 0.3669(10) 0.106(4) Uani 1 1 d . U . . .
H70_1 H 0.571414 0.049221 0.383897 0.128 Uiso 1 1 calc R U . . .
C71_1 C 0.4785(10) 0.0354(5) 0.3332(10) 0.098(4) Uani 1 1 d . U . . .
H71_1 H 0.490560 0.007570 0.322262 0.118 Uiso 1 1 calc R U . . .
C72_1 C 0.3183(11) -0.0041(6) 0.2464(12) 0.121(5) Uani 1 1 d . U . . .
H72_1 H 0.351169 -0.026750 0.245860 0.146 Uiso 1 1 calc R U . . .
C73_1 C 0.2439(13) -0.0063(7) 0.2171(14) 0.144(5) Uani 1 1 d . U . . .
H73_1 H 0.226947 -0.031487 0.195699 0.172 Uiso 1 1 calc R U . . .
C74_1 C 0.1974(12) 0.0260(7) 0.2189(13) 0.139(5) Uani 1 1 d . U . . .
H74_1 H 0.148667 0.021955 0.200843 0.166 Uiso 1 1 calc R U . . .
C75_1 C 0.2163(10) 0.0640(6) 0.2449(11) 0.113(5) Uani 1 1 d . U . . .
H75_1 H 0.183226 0.086498 0.243141 0.135 Uiso 1 1 calc R U . . .
C76_1 C -0.0546(9) 0.2550(5) 0.4139(10) 0.090(4) Uani 1 1 d . U . . .
H76_1 H -0.033394 0.250359 0.363623 0.108 Uiso 1 1 calc R U . . .
C77_1 C -0.1347(9) 0.2573(6) 0.4276(11) 0.108(4) Uani 1 1 d . U . . .
H77A_1 H -0.154377 0.277952 0.390320 0.130 Uiso 1 1 calc R U . . .
H77B_1 H -0.155558 0.230460 0.411814 0.130 Uiso 1 1 calc R U . . .
C78_1 C -0.1632(9) 0.2666(5) 0.5014(12) 0.104(4) Uani 1 1 d . U . . .
H78_1 H -0.214738 0.269784 0.506982 0.125 Uiso 1 1 calc R U . . .
C79_1 C -0.1197(9) 0.2713(5) 0.5662(11) 0.100(4) Uani 1 1 d . U . . .
H79_1 H -0.141046 0.277000 0.616056 0.120 Uiso 1 1 calc R U . . .
C80_1 C 0.0288(10) 0.2786(5) 0.6947(10) 0.094(4) Uani 1 1 d . U . . .
H80_1 H -0.013007 0.283191 0.726923 0.112 Uiso 1 1 calc R U . . .
C81_1 C 0.0982(10) 0.2796(5) 0.7271(10) 0.101(4) Uani 1 1 d . U . . .
H81_1 H 0.103538 0.284455 0.781960 0.121 Uiso 1 1 calc R U . . .
C82_1 C 0.1602(10) 0.2738(5) 0.6813(10) 0.100(4) Uani 1 1 d . U . . .
H82_1 H 0.206891 0.274981 0.705983 0.120 Uiso 1 1 calc R U . . .
C83_1 C 0.1570(9) 0.2660(5) 0.5995(10) 0.093(4) Uani 1 1 d . U . . .
H83_1 H 0.200610 0.262006 0.569849 0.111 Uiso 1 1 calc R U . . .
C84_1 C 0.0992(13) 0.0673(6) 0.5150(13) 0.151(6) Uani 1 1 d . U . . .
H84A_1 H 0.063092 0.057596 0.554306 0.181 Uiso 1 1 calc R U . . .
H84B_1 H 0.138880 0.046608 0.512692 0.181 Uiso 1 1 calc R U . . .
C85_1 C 0.0614(12) 0.0678(6) 0.4350(13) 0.159(8) Uani 1 1 d . U . . .
H85A_1 H 0.098033 0.071800 0.393449 0.239 Uiso 1 1 calc R U . . .
H85B_1 H 0.025700 0.090325 0.433341 0.239 Uiso 1 1 calc R U . . .
H85C_1 H 0.035995 0.041644 0.426660 0.239 Uiso 1 1 calc R U . . .
N2_1 N 0.1763(7) 0.4063(4) 0.1958(7) 0.083(3) Uani 1 1 d . U . . .
N3_1 N 0.3235(7) 0.3675(3) 0.0035(7) 0.082(3) Uani 1 1 d . U . . .
N4_1 N 0.4184(6) 0.2446(3) 0.0078(8) 0.077(3) Uani 1 1 d . U . . .
N5_1 N 0.1558(8) 0.1365(4) 0.4839(8) 0.093(3) Uani 1 1 d . U . . .
N6_1 N 0.3196(7) 0.1041(4) 0.3050(7) 0.083(3) Uani 1 1 d . U . . .
N7_1 N 0.0654(7) 0.2598(3) 0.4868(8) 0.076(3) Uani 1 1 d . U . . .
O2_1 O 0.2240(5) 0.4091(3) 0.0382(6) 0.093(3) Uani 1 1 d . U . . .
O3_1 O 0.4200(6) 0.3264(3) -0.0336(6) 0.105(4) Uani 1 1 d . U . . .
O4_1 O 0.2521(6) 0.0937(3) 0.4500(6) 0.100(3) Uani 1 1 d . U . . .
O5_1 O 0.0578(6) 0.1764(3) 0.5168(7) 0.100(3) Uani 1 1 d . U . . .
C4_2 C 0.5017(18) 0.3987(12) 0.782(2) 0.182(8) Uani 1 1 d . U . . .
H4_2 H 0.523016 0.419641 0.813883 0.219 Uiso 1 1 calc R U . . .
C5_2 C 0.4959(17) 0.3266(9) 0.7545(17) 0.216(10) Uani 1 1 d . U . . .
H5A_2 H 0.524455 0.302892 0.772400 0.259 Uiso 1 1 calc R U . . .
H5B_2 H 0.444312 0.322874 0.769076 0.259 Uiso 1 1 calc R U . . .
H5C_2 H 0.499908 0.329067 0.697081 0.259 Uiso 1 1 calc R U . . .
C6_2 C 0.5786(15) 0.3516(8) 0.8549(17) 0.192(9) Uani 1 1 d . U . . .
H6A_2 H 0.608604 0.327806 0.840187 0.288 Uiso 1 1 calc R U . . .
H6B_2 H 0.552595 0.345690 0.904170 0.288 Uiso 1 1 calc R U . . .
H6C_2 H 0.610293 0.375582 0.862208 0.288 Uiso 1 1 calc R U . . .
N2_2 N 0.5217(14) 0.3606(9) 0.7882(15) 0.172(6) Uani 1 1 d . U . . .
O2_2 O 0.4527(10) 0.4061(6) 0.7331(11) 0.186(7) Uani 1 1 d . U . . .
Co2_4 Co 0.48052(17) 0.58594(8) 0.42789(17) 0.1188(10) Uani 1 1 d . U . . .
C1_4 C 0.4554(10) 0.6437(4) 0.4696(10) 0.163(6) Uani 1 1 d G U . . .
H1_4 H 0.419645 0.650196 0.512507 0.196 Uiso 1 1 calc R U . . .
C2_4 C 0.5322(10) 0.6357(4) 0.4796(9) 0.159(6) Uani 1 1 d G U . . .
H2_4 H 0.559358 0.635453 0.530859 0.190 Uiso 1 1 calc R U . . .
C3_4 C 0.5632(7) 0.6278(4) 0.4034(12) 0.165(6) Uani 1 1 d G U . . .
H3_4 H 0.615630 0.620987 0.392184 0.198 Uiso 1 1 calc R U . . .
C4_4 C 0.5055(12) 0.6309(4) 0.3463(8) 0.167(6) Uani 1 1 d G U . . .
H4_4 H 0.510698 0.626790 0.288124 0.200 Uiso 1 1 calc R U . . .
C5_4 C 0.4389(8) 0.6407(5) 0.3871(12) 0.168(6) Uani 1 1 d G U . . .
H5_4 H 0.389571 0.644842 0.362488 0.201 Uiso 1 1 calc R U . . .
C6_4 C 0.4989(9) 0.5375(4) 0.5043(9) 0.141(5) Uani 1 1 d G U . . .
H6_4 H 0.529574 0.538367 0.553192 0.169 Uiso 1 1 calc R U . . .
C7_4 C 0.5253(7) 0.5304(4) 0.4259(11) 0.138(4) Uani 1 1 d G U . . .
H7_4 H 0.576997 0.523821 0.410772 0.165 Uiso 1 1 calc R U . . .
C8_4 C 0.4641(10) 0.5334(4) 0.3730(7) 0.142(4) Uani 1 1 d G U . . .
H8_4 H 0.465553 0.528975 0.314738 0.170 Uiso 1 1 calc R U . . .
C9_4 C 0.3999(7) 0.5423(4) 0.4189(10) 0.146(5) Uani 1 1 d G U . . .
H9_4 H 0.349264 0.546697 0.397808 0.175 Uiso 1 1 calc R U . . .
C10_4 C 0.4214(9) 0.5448(4) 0.5000(9) 0.142(5) Uani 1 1 d G U . . .
H10_4 H 0.388902 0.552508 0.545117 0.170 Uiso 1 1 calc R U . . .
Co1_5 Co 0.30542(17) 0.39881(9) 0.50275(18) 0.1322(11) Uani 1 1 d . U . . .
C1_5 C 0.3441(10) 0.4552(5) 0.5262(8) 0.152(5) Uani 1 1 d G U . . .
H1_5 H 0.372457 0.463387 0.574179 0.183 Uiso 1 1 calc R U . . .
C2_5 C 0.3748(8) 0.4423(5) 0.4524(11) 0.163(6) Uani 1 1 d G U . . .
H2_5 H 0.428141 0.438460 0.440793 0.196 Uiso 1 1 calc R U . . .
C3_5 C 0.3154(12) 0.4350(4) 0.3987(7) 0.165(6) Uani 1 1 d G U . . .
H3_5 H 0.320020 0.424259 0.343754 0.197 Uiso 1 1 calc R U . . .
C4_5 C 0.2481(9) 0.4434(5) 0.4394(10) 0.163(6) Uani 1 1 d G U . . .
H4_5 H 0.197542 0.440417 0.417078 0.195 Uiso 1 1 calc R U . . .
C5_5 C 0.2658(9) 0.4559(4) 0.5181(9) 0.150(5) Uani 1 1 d G U . . .
H5_5 H 0.229961 0.464598 0.559526 0.180 Uiso 1 1 calc R U . . .
C6_5 C 0.3381(12) 0.3627(5) 0.5953(10) 0.183(7) Uani 1 1 d G U . . .
H6_5 H 0.367934 0.371819 0.641493 0.220 Uiso 1 1 calc R U . . .
C7_5 C 0.3662(9) 0.3465(5) 0.5227(13) 0.178(7) Uani 1 1 d G U . . .
H7_5 H 0.419187 0.342570 0.509318 0.213 Uiso 1 1 calc R U . . .
C8_5 C 0.3052(13) 0.3381(4) 0.4718(9) 0.175(7) Uani 1 1 d G U . . .
H8_5 H 0.308107 0.327065 0.416950 0.210 Uiso 1 1 calc R U . . .
C9_5 C 0.2393(9) 0.3492(5) 0.5129(13) 0.174(7) Uani 1 1 d G U . . .
H9_5 H 0.188181 0.346734 0.492044 0.208 Uiso 1 1 calc R U . . .
C10_5 C 0.2596(11) 0.3643(5) 0.5892(11) 0.178(7) Uani 1 1 d G U . . .
H10_5 H 0.225159 0.374395 0.630827 0.213 Uiso 1 1 calc R U . . .

loop_
_atom_site_aniso_label
_atom_site_aniso_U_11
_atom_site_aniso_U_22
_atom_site_aniso_U_33
_atom_site_aniso_U_23
_atom_site_aniso_U_13
_atom_site_aniso_U_12
C4_1 0.092(8) 0.078(7) 0.087(7) -0.004(7) 0.000(7) 0.011(8)
C5_1 0.093(9) 0.085(8) 0.091(8) -0.011(8) -0.010(8) 0.015(8)
C6_1 0.112(10) 0.094(9) 0.104(9) 0.000(9) 0.000(9) 0.017(9)
C7_1 0.129(11) 0.102(9) 0.108(9) -0.004(8) -0.006(10) 0.015(10)
C8_1 0.120(10) 0.094(8) 0.105(9) -0.011(8) -0.011(9) 0.007(10)
C9_1 0.110(9) 0.078(8) 0.093(7) -0.015(7) -0.010(8) 0.013(8)
C10_1 0.101(9) 0.085(8) 0.097(8) -0.010(7) -0.001(8) 0.019(8)
C11_1 0.081(8) 0.080(7) 0.100(8) 0.000(7) 0.006(7) 0.005(7)
C12_1 0.114(10) 0.102(9) 0.108(9) -0.010(8) -0.005(9) 0.019(9)
C13_1 0.099(10) 0.113(10) 0.126(10) -0.003(9) 0.009(9) 0.027(9)
C14_1 0.093(10) 0.112(10) 0.132(9) 0.004(9) 0.023(9) 0.008(9)
C15_1 0.093(10) 0.092(9) 0.119(9) 0.003(8) 0.013(9) 0.014(8)
C16_1 0.067(7) 0.075(7) 0.084(7) 0.001(7) -0.002(7) 0.005(6)
C17_1 0.066(7) 0.075(7) 0.077(7) 0.010(6) 0.002(6) 0.002(6)
C18_1 0.064(7) 0.071(7) 0.068(7) 0.008(6) -0.001(6) 0.000(6)
C19_1 0.058(7) 0.077(7) 0.059(7) 0.004(6) -0.005(6) 0.005(6)
C20_1 0.059(7) 0.071(7) 0.062(7) 0.000(6) -0.010(6) 0.001(6)
C21_1 0.057(7) 0.078(8) 0.072(8) -0.006(7) -0.002(7) 0.002(7)
C22_1 0.084(9) 0.084(8) 0.083(8) 0.013(7) 0.009(7) 0.004(7)
C23_1 0.091(8) 0.075(8) 0.076(8) 0.004(7) 0.012(7) 0.012(7)
C24_1 0.066(7) 0.078(7) 0.068(7) 0.008(6) -0.006(6) 0.011(6)
C25_1 0.061(7) 0.075(7) 0.064(7) -0.003(6) 0.002(6) 0.008(6)
C26_1 0.045(7) 0.072(7) 0.067(7) 0.003(6) 0.001(6) 0.006(6)
C27_1 0.048(6) 0.069(6) 0.072(7) 0.005(6) -0.012(6) -0.001(6)
C28_1 0.058(7) 0.063(6) 0.067(7) -0.004(6) -0.004(6) -0.003(6)
C29_1 0.060(7) 0.089(7) 0.068(7) 0.004(7) 0.000(6) 0.018(6)
C30_1 0.062(8) 0.082(8) 0.072(8) -0.001(7) 0.002(7) 0.019(7)
C31_1 0.126(9) 0.092(8) 0.106(9) 0.027(8) 0.029(7) -0.001(8)
C32_1 0.150(12) 0.109(10) 0.125(12) 0.030(10) 0.027(10) -0.008(11)
C33_1 0.143(17) 0.141(14) 0.175(18) -0.015(15) 0.006(15) -0.036(13)
C34_1 0.060(8) 0.082(8) 0.085(8) 0.006(7) -0.003(7) 0.003(7)
C35_1 0.050(7) 0.074(7) 0.074(7) 0.012(6) -0.005(6) -0.001(6)
C36_1 0.063(7) 0.067(7) 0.072(7) 0.014(6) 0.007(6) -0.007(6)
C37_1 0.064(7) 0.075(7) 0.088(8) 0.005(7) 0.008(7) 0.010(6)
C38_1 0.066(8) 0.071(8) 0.080(8) -0.003(7) -0.005(7) -0.009(7)
C39_1 0.058(7) 0.078(7) 0.073(7) 0.009(7) 0.003(6) 0.001(6)
C40_1 0.063(7) 0.081(7) 0.073(7) 0.000(7) 0.005(6) -0.006(6)
C41_1 0.068(8) 0.110(7) 0.076(8) 0.001(7) -0.005(7) 0.013(7)
C42_1 0.074(8) 0.106(7) 0.074(8) 0.006(7) 0.012(7) 0.015(7)
C43_1 0.073(8) 0.116(8) 0.071(7) -0.010(7) 0.006(7) 0.004(7)
C44_1 0.063(7) 0.115(7) 0.069(7) -0.009(7) 0.004(7) 0.004(7)
C45_1 0.140(12) 0.111(10) 0.122(11) 0.025(10) 0.024(10) 0.003(10)
C46_1 0.179(18) 0.156(16) 0.148(17) 0.002(14) 0.017(15) 0.003(15)
C47_1 0.090(9) 0.076(8) 0.086(8) 0.007(7) 0.004(7) -0.002(7)
C48_1 0.084(9) 0.081(8) 0.094(9) 0.014(7) 0.008(8) 0.010(8)
C49_1 0.069(8) 0.090(8) 0.078(7) -0.007(7) 0.019(7) 0.005(7)
C50_1 0.076(8) 0.090(8) 0.090(8) -0.005(7) 0.017(7) 0.014(7)
C51_1 0.094(9) 0.099(8) 0.108(8) -0.012(8) 0.020(8) 0.011(8)
C52_1 0.078(8) 0.086(8) 0.099(8) -0.015(7) 0.019(7) 0.004(7)
C53_1 0.064(7) 0.102(7) 0.075(8) -0.003(7) 0.007(7) 0.006(7)
C54_1 0.070(8) 0.104(7) 0.082(8) -0.005(7) 0.013(7) 0.001(7)
C55_1 0.083(8) 0.105(7) 0.078(8) 0.007(7) 0.006(7) 0.001(7)
C56_1 0.077(8) 0.097(7) 0.068(8) 0.005(7) 0.002(7) -0.005(7)
C57_1 0.075(9) 0.150(9) 0.092(9) -0.014(9) -0.006(8) 0.009(9)
C58_1 0.081(9) 0.166(10) 0.094(10) -0.021(9) 0.004(8) -0.004(9)
C59_1 0.092(10) 0.153(10) 0.094(10) -0.016(9) 0.002(8) 0.010(9)
C60_1 0.083(9) 0.129(9) 0.080(9) 0.005(8) 0.005(8) 0.014(8)
C61_1 0.087(10) 0.153(10) 0.084(9) -0.024(8) 0.001(8) 0.007(9)
C62_1 0.093(10) 0.184(10) 0.102(10) -0.032(10) 0.011(9) 0.004(9)
C63_1 0.090(10) 0.179(10) 0.098(10) -0.030(9) 0.012(9) 0.000(9)
C64_1 0.066(9) 0.151(9) 0.083(9) -0.027(8) 0.004(8) 0.003(8)
C65_1 0.147(10) 0.113(9) 0.103(10) 0.008(9) 0.000(8) -0.033(8)
C66_1 0.179(14) 0.146(12) 0.112(12) 0.011(11) 0.002(11) -0.041(11)
C67_1 0.20(2) 0.156(16) 0.109(15) -0.009(13) -0.007(14) -0.034(15)
C68_1 0.085(9) 0.107(9) 0.094(9) -0.015(8) 0.009(8) 0.008(8)
C69_1 0.093(9) 0.118(10) 0.103(9) -0.011(8) 0.001(8) 0.029(9)
C70_1 0.096(10) 0.125(10) 0.098(9) -0.009(9) -0.002(8) 0.026(9)
C71_1 0.097(10) 0.100(9) 0.098(9) -0.002(8) 0.010(8) 0.024(8)
C72_1 0.106(10) 0.117(10) 0.142(11) -0.032(9) 0.001(10) 0.011(10)
C73_1 0.123(11) 0.130(11) 0.178(11) -0.045(10) 0.000(11) 0.002(10)
C74_1 0.115(11) 0.126(11) 0.174(11) -0.034(10) 0.000(10) 0.009(10)
C75_1 0.095(10) 0.106(9) 0.137(10) -0.021(9) 0.007(9) 0.006(9)
C76_1 0.069(8) 0.118(9) 0.084(9) -0.009(8) 0.009(8) 0.003(8)
C77_1 0.086(9) 0.133(9) 0.106(10) -0.009(9) 0.018(9) -0.002(8)
C78_1 0.075(9) 0.140(9) 0.097(10) -0.027(10) 0.021(8) 0.000(8)
C79_1 0.077(9) 0.123(9) 0.100(10) -0.017(9) 0.029(8) -0.005(8)
C80_1 0.086(9) 0.122(8) 0.073(9) -0.005(8) 0.003(8) -0.002(8)
C81_1 0.089(10) 0.146(9) 0.067(9) -0.008(8) -0.006(8) -0.003(9)
C82_1 0.089(9) 0.141(9) 0.070(9) 0.002(9) 0.003(8) -0.002(9)
C83_1 0.083(9) 0.119(9) 0.077(9) 0.000(8) -0.002(8) -0.004(8)
C84_1 0.176(13) 0.147(12) 0.130(13) 0.017(11) -0.008(11) -0.067(11)
C85_1 0.180(18) 0.165(16) 0.133(17) -0.009(14) 0.004(15) -0.076(14)
N2_1 0.083(7) 0.072(6) 0.095(6) 0.004(6) 0.001(6) 0.009(6)
N3_1 0.098(7) 0.071(6) 0.075(7) 0.015(6) 0.021(6) 0.006(6)
N4_1 0.063(6) 0.101(6) 0.066(6) 0.002(6) 0.002(6) 0.015(6)
N5_1 0.102(8) 0.084(7) 0.093(8) 0.017(6) 0.011(6) -0.010(6)
N6_1 0.077(7) 0.084(7) 0.088(7) 0.000(6) 0.024(6) 0.004(6)
N7_1 0.066(6) 0.096(6) 0.065(7) 0.000(6) 0.005(6) -0.005(6)
O2_1 0.080(7) 0.110(8) 0.090(7) 0.015(6) 0.008(5) 0.039(6)
O3_1 0.106(9) 0.111(8) 0.098(9) 0.014(6) 0.042(7) 0.018(7)
O4_1 0.114(9) 0.086(7) 0.099(8) 0.026(6) 0.029(6) 0.028(7)
O5_1 0.089(8) 0.106(7) 0.106(9) 0.020(7) 0.020(7) 0.002(6)
C4_2 0.183(18) 0.183(17) 0.181(17) 0.005(18) 0.052(13) -0.012(18)
C5_2 0.25(2) 0.20(2) 0.20(2) -0.02(2) 0.050(19) -0.05(2)
C6_2 0.17(2) 0.21(2) 0.20(2) 0.01(2) 0.028(18) -0.021(18)
N2_2 0.177(16) 0.165(15) 0.173(15) 0.004(16) 0.060(12) -0.019(16)
O2_2 0.182(17) 0.203(14) 0.175(16) 0.018(13) 0.039(12) 0.003(14)
Co2_4 0.137(2) 0.1025(19) 0.117(2) 0.0071(17) 0.0170(19) -0.0077(18)
C1_4 0.207(15) 0.114(10) 0.168(13) 0.011(11) 0.023(14) 0.006(12)
C2_4 0.202(16) 0.118(10) 0.157(13) 0.006(11) 0.024(13) -0.029(12)
C3_4 0.196(16) 0.135(10) 0.166(14) 0.027(12) 0.040(12) -0.033(11)
C4_4 0.200(16) 0.133(10) 0.167(14) 0.046(11) 0.036(12) -0.011(12)
C5_4 0.205(16) 0.122(10) 0.178(14) 0.032(12) 0.025(13) 0.011(12)
C6_4 0.165(11) 0.117(9) 0.140(10) 0.025(10) 0.015(11) -0.005(10)
C7_4 0.158(9) 0.117(8) 0.138(9) 0.013(8) 0.019(9) 0.006(8)
C8_4 0.166(9) 0.124(8) 0.137(9) 0.003(8) 0.023(8) -0.012(9)
C9_4 0.164(11) 0.128(9) 0.146(11) 0.014(10) 0.027(11) -0.016(10)
C10_4 0.159(11) 0.125(9) 0.142(11) 0.019(10) 0.025(12) -0.019(10)
Co1_5 0.143(3) 0.138(2) 0.115(2) 0.022(2) -0.024(2) -0.0238(19)
C1_5 0.179(10) 0.163(8) 0.115(9) 0.014(8) 0.006(9) -0.017(9)
C2_5 0.193(13) 0.180(11) 0.117(11) 0.025(10) 0.022(10) -0.020(11)
C3_5 0.200(13) 0.189(11) 0.105(11) 0.034(10) 0.010(10) -0.010(12)
C4_5 0.183(12) 0.184(11) 0.121(11) 0.026(10) -0.010(11) 0.005(11)
C5_5 0.171(9) 0.166(8) 0.113(9) 0.017(8) -0.009(9) -0.005(9)
C6_5 0.206(16) 0.166(12) 0.179(15) 0.035(12) -0.033(14) -0.019(14)
C7_5 0.199(15) 0.150(12) 0.184(16) 0.030(12) -0.029(13) -0.016(13)
C8_5 0.194(16) 0.141(11) 0.191(16) 0.019(12) -0.025(12) -0.029(13)
C9_5 0.189(15) 0.147(12) 0.185(15) 0.032(12) -0.031(13) -0.050(13)
C10_5 0.200(15) 0.159(12) 0.174(15) 0.039(12) -0.031(14) -0.035(14)

loop_
_atom_type_symbol
_atom_type_description
_atom_type_scat_dispersion_real
_atom_type_scat_dispersion_imag
_atom_type_scat_source
C C 0.0137 0.0067 'International Tables Vol C Tables 4.2.6.8 and 6.1.1.4'
N N 0.0241 0.0134 'International Tables Vol C Tables 4.2.6.8 and 6.1.1.4'
O O 0.0389 0.0241 'International Tables Vol C Tables 4.2.6.8 and 6.1.1.4'
Cl Cl 0.3281 0.5435 'International Tables Vol C Tables 4.2.6.8 and 6.1.1.4'
Co Co -0.6628 2.9049 'International Tables Vol C Tables 4.2.6.8 and 6.1.1.4'
H H 0.0000 0.0000 'International Tables Vol C Tables 4.2.6.8 and 6.1.1.4'

loop_
_geom_angle_atom_site_label_1
_geom_angle_atom_site_label_2
_geom_angle_atom_site_label_3
_geom_angle
_geom_angle_site_symmetry_1
_geom_angle_site_symmetry_3
_geom_angle_publ_flag
C9_1 C4_1 N2_1 112.7(17) . . ?
C9_1 C4_1 C5_1 121.7(17) . . ?
N2_1 C4_1 C5_1 125.6(15) . . ?
C4_1 C5_1 C6_1 115.1(16) . . ?
C7_1 C6_1 C5_1 121.6(19) . . ?
C6_1 C7_1 C8_1 123(2) . . ?
C9_1 C8_1 C7_1 115.8(19) . . ?
C4_1 C9_1 C8_1 123(2) . . ?
C4_1 C9_1 C10_1 104.5(16) . . ?
C8_1 C9_1 C10_1 132.5(18) . . ?
C12_1 C10_1 C11_1 118.1(18) . . ?
C12_1 C10_1 C9_1 133.0(16) . . ?
C11_1 C10_1 C9_1 108.9(16) . . ?
C15_1 C11_1 N2_1 129.2(16) . . ?
C15_1 C11_1 C10_1 124.6(17) . . ?
N2_1 C11_1 C10_1 106.3(16) . . ?
C10_1 C12_1 C13_1 119.0(16) . . ?
C14_1 C13_1 C12_1 121.5(17) . . ?
C13_1 C14_1 C15_1 118.5(17) . . ?
C11_1 C15_1 C14_1 118.1(16) . . ?
C21_1 C16_1 N2_1 117.5(14) . . ?
C21_1 C16_1 C17_1 121.2(13) . . ?
N2_1 C16_1 C17_1 121.2(14) . . ?
C18_1 C17_1 C22_1 120.9(14) . . ?
C18_1 C17_1 C16_1 117.4(13) . . ?
C22_1 C17_1 C16_1 120.6(14) . . ?
C17_1 C18_1 C19_1 122.1(14) . . ?
C17_1 C18_1 C24_1 119.3(13) . . ?
C19_1 C18_1 C24_1 118.5(13) . . ?
C25_1 C19_1 C18_1 121.1(13) . . ?
C25_1 C19_1 C20_1 120.0(13) . . ?
C18_1 C19_1 C20_1 118.8(12) . . ?
C21_1 C20_1 C28_1 123.8(13) . . ?
C21_1 C20_1 C19_1 117.5(13) . . ?
C28_1 C20_1 C19_1 118.6(12) . . ?
C16_1 C21_1 C20_1 122.7(14) . . ?
O2_1 C22_1 C17_1 126.7(16) . . ?
O2_1 C22_1 N3_1 119.4(14) . . ?
C17_1 C22_1 N3_1 113.8(15) . . ?
O3_1 C23_1 N3_1 118.0(15) . . ?
O3_1 C23_1 C24_1 120.2(14) . . ?
N3_1 C23_1 C24_1 121.8(15) . . ?
C29_1 C24_1 C23_1 125.7(15) . . ?
C29_1 C24_1 C18_1 117.4(14) . . ?
C23_1 C24_1 C18_1 116.7(13) . . ?
C19_1 C25_1 C30_1 118.6(13) . . ?
C19_1 C25_1 C26_1 120.2(13) . . ?
C30_1 C25_1 C26_1 121.1(13) . . ?
C34_1 C26_1 C27_1 118.9(13) . . ?
C34_1 C26_1 C25_1 121.8(13) . . ?
C27_1 C26_1 C25_1 119.3(12) . . ?
C28_1 C27_1 C26_1 120.8(13) . . ?
C28_1 C27_1 C35_1 121.8(13) . . ?
C26_1 C27_1 C35_1 117.2(12) . . ?
C27_1 C28_1 C20_1 120.9(13) . . ?
C27_1 C28_1 C38_1 116.8(13) . . ?
C20_1 C28_1 C38_1 122.3(13) . . ?
C30_1 C29_1 C24_1 123.2(14) . . ?
C30_1 C29_1 N4_1 116.6(13) . . ?
C24_1 C29_1 N4_1 120.1(14) . . ?
C29_1 C30_1 C25_1 120.8(13) . . ?
N3_1 C31_1 C32_1 119.9(16) . . ?
N3_1 C31_1 C45_1 110.4(14) . . ?
C32_1 C31_1 C45_1 113.1(16) . . ?
C31_1 C32_1 C33_1 115.8(18) . . ?
C37_1 C34_1 C26_1 122.8(14) . . ?
C36_1 C35_1 C27_1 124.0(13) . . ?
C36_1 C35_1 C39_1 117.3(13) . . ?
C27_1 C35_1 C39_1 118.7(13) . . ?
C35_1 C36_1 C47_1 124.1(14) . . ?
C35_1 C36_1 C37_1 115.3(13) . . ?
C47_1 C36_1 C37_1 120.4(14) . . ?
C34_1 C37_1 N6_1 118.0(14) . . ?
C34_1 C37_1 C36_1 121.6(14) . . ?
N6_1 C37_1 C36_1 120.4(13) . . ?
C40_1 C38_1 C28_1 121.0(14) . . ?
C40_1 C39_1 C48_1 125.6(14) . . ?
C40_1 C39_1 C35_1 115.0(13) . . ?
C48_1 C39_1 C35_1 119.2(14) . . ?
C38_1 C40_1 C39_1 126.4(15) . . ?
C38_1 C40_1 N7_1 116.3(14) . . ?
C39_1 C40_1 N7_1 117.0(13) . . ?
N4_1 C41_1 C42_1 110.7(15) . . ?
N4_1 C41_1 C57_1 126.9(16) . . ?
C42_1 C41_1 C57_1 122.4(17) . . ?
C41_1 C42_1 C60_1 118.1(17) . . ?
C41_1 C42_1 C43_1 107.7(16) . . ?
C60_1 C42_1 C43_1 134.2(16) . . ?
C61_1 C43_1 C44_1 120.4(17) . . ?
C61_1 C43_1 C42_1 134.3(16) . . ?
C44_1 C43_1 C42_1 105.3(16) . . ?
C64_1 C44_1 C43_1 124.2(16) . . ?
C64_1 C44_1 N4_1 125.8(15) . . ?
C43_1 C44_1 N4_1 109.9(15) . . ?
C46_1 C45_1 C31_1 115.9(16) . . ?
O4_1 C47_1 C36_1 129.1(16) . . ?
O4_1 C47_1 N5_1 117.1(15) . . ?
C36_1 C47_1 N5_1 113.7(15) . . ?
O5_1 C48_1 N5_1 117.4(16) . . ?
O5_1 C48_1 C39_1 124.7(15) . . ?
N5_1 C48_1 C39_1 117.8(15) . . ?
C50_1 C49_1 C68_1 125.8(17) . . ?
C50_1 C49_1 N6_1 108.5(15) . . ?
C68_1 C49_1 N6_1 125.8(15) . . ?
C49_1 C50_1 C71_1 117.8(17) . . ?
C49_1 C50_1 C51_1 107.5(16) . . ?
C71_1 C50_1 C51_1 134.7(16) . . ?
C52_1 C51_1 C72_1 122.2(19) . . ?
C52_1 C51_1 C50_1 105.2(16) . . ?
C72_1 C51_1 C50_1 132.6(17) . . ?
C51_1 C52_1 N6_1 112.5(17) . . ?
C51_1 C52_1 C75_1 122.3(18) . . ?
N6_1 C52_1 C75_1 125.2(17) . . ?
C54_1 C53_1 C76_1 128.0(16) . . ?
C54_1 C53_1 N7_1 107.3(15) . . ?
C76_1 C53_1 N7_1 124.8(15) . . ?
C53_1 C54_1 C55_1 111.6(16) . . ?
C53_1 C54_1 C79_1 115.2(16) . . ?
C55_1 C54_1 C79_1 133.2(16) . . ?
C80_1 C55_1 C54_1 137.3(17) . . ?
C80_1 C55_1 C56_1 120.2(17) . . ?
C54_1 C55_1 C56_1 102.5(15) . . ?
N7_1 C56_1 C83_1 132.8(16) . . ?
N7_1 C56_1 C55_1 109.8(15) . . ?
C83_1 C56_1 C55_1 117.3(15) . . ?
C41_1 C57_1 C58_1 117.3(17) . . ?
C57_1 C58_1 C59_1 121.2(17) . . ?
C60_1 C59_1 C58_1 116.8(18) . . ?
C59_1 C60_1 C42_1 124.1(17) . . ?
C62_1 C61_1 C43_1 117.8(18) . . ?
C61_1 C62_1 C63_1 121.8(19) . . ?
C64_1 C63_1 C62_1 118.5(17) . . ?
C44_1 C64_1 C63_1 117.1(17) . . ?
C66_1 C65_1 C84_1 124(2) . . ?
C66_1 C65_1 N5_1 110.2(16) . . ?
C84_1 C65_1 N5_1 116.6(16) . . ?
C65_1 C66_1 C67_1 130(2) . . ?
C49_1 C68_1 C69_1 115.1(16) . . ?
C70_1 C69_1 C68_1 118.2(18) . . ?
C71_1 C70_1 C69_1 125.9(19) . . ?
C70_1 C71_1 C50_1 116.8(17) . . ?
C51_1 C72_1 C73_1 113.0(18) . . ?
C74_1 C73_1 C72_1 123(2) . . ?
C73_1 C74_1 C75_1 124(2) . . ?
C74_1 C75_1 C52_1 115.8(19) . . ?
C53_1 C76_1 C77_1 113.2(16) . . ?
C78_1 C77_1 C76_1 121.4(17) . . ?
C79_1 C78_1 C77_1 122.2(17) . . ?
C78_1 C79_1 C54_1 119.9(16) . . ?
C81_1 C80_1 C55_1 119.6(17) . . ?
C80_1 C81_1 C82_1 121.4(17) . . ?
C81_1 C82_1 C83_1 122.9(17) . . ?
C82_1 C83_1 C56_1 118.5(16) . . ?
C65_1 C84_1 C85_1 118.7(18) . . ?
C4_1 N2_1 C11_1 107.6(14) . . ?
C4_1 N2_1 C16_1 127.1(13) . . ?
C11_1 N2_1 C16_1 125.1(13) . . ?
C23_1 N3_1 C31_1 120.3(14) . . ?
C23_1 N3_1 C22_1 123.4(14) . . ?
C31_1 N3_1 C22_1 116.3(13) . . ?
C41_1 N4_1 C44_1 106.3(13) . . ?
C41_1 N4_1 C29_1 126.4(13) . . ?
C44_1 N4_1 C29_1 126.5(13) . . ?
C48_1 N5_1 C47_1 124.5(14) . . ?
C48_1 N5_1 C65_1 117.8(15) . . ?
C47_1 N5_1 C65_1 117.7(14) . . ?
C52_1 N6_1 C49_1 106.3(14) . . ?
C52_1 N6_1 C37_1 127.6(14) . . ?
C49_1 N6_1 C37_1 126.1(13) . . ?
C56_1 N7_1 C53_1 108.8(14) . . ?
C56_1 N7_1 C40_1 122.5(13) . . ?
C53_1 N7_1 C40_1 127.2(13) . . ?
O2_2 C4_2 N2_2 116(4) . . ?
C4_2 N2_2 C5_2 132(4) . . ?
C4_2 N2_2 C6_2 115(3) . . ?
C5_2 N2_2 C6_2 113(3) . . ?
C8_4 Co2_4 C7_4 42.5(3) . . ?
C8_4 Co2_4 C9_4 41.7(2) . . ?
C7_4 Co2_4 C9_4 70.2(3) . . ?
C8_4 Co2_4 C5_4 122.5(7) . . ?
C7_4 Co2_4 C5_4 159.3(8) . . ?
C9_4 Co2_4 C5_4 108.2(6) . . ?
C8_4 Co2_4 C1_4 157.0(8) . . ?
C7_4 Co2_4 C1_4 158.3(8) . . ?
C9_4 Co2_4 C1_4 120.0(7) . . ?
C5_4 Co2_4 C1_4 40.8(3) . . ?
C8_4 Co2_4 C4_4 109.4(6) . . ?
C7_4 Co2_4 C4_4 122.9(7) . . ?
C9_4 Co2_4 C4_4 126.8(7) . . ?
C5_4 Co2_4 C4_4 40.7(2) . . ?
C1_4 Co2_4 C4_4 68.4(3) . . ?
C8_4 Co2_4 C2_4 161.7(8) . . ?
C7_4 Co2_4 C2_4 122.2(7) . . ?
C9_4 Co2_4 C2_4 154.3(7) . . ?
C5_4 Co2_4 C2_4 68.4(3) . . ?
C1_4 Co2_4 C2_4 40.6(2) . . ?
C4_4 Co2_4 C2_4 68.3(3) . . ?
C8_4 Co2_4 C6_4 70.0(3) . . ?
C7_4 Co2_4 C6_4 41.4(2) . . ?
C9_4 Co2_4 C6_4 68.5(3) . . ?
C5_4 Co2_4 C6_4 158.6(8) . . ?
C1_4 Co2_4 C6_4 121.1(7) . . ?
C4_4 Co2_4 C6_4 157.6(8) . . ?
C2_4 Co2_4 C6_4 104.9(5) . . ?
C8_4 Co2_4 C3_4 125.9(7) . . ?
C7_4 Co2_4 C3_4 107.3(6) . . ?
C9_4 Co2_4 C3_4 164.1(8) . . ?
C5_4 Co2_4 C3_4 68.4(3) . . ?
C1_4 Co2_4 C3_4 68.3(3) . . ?
C4_4 Co2_4 C3_4 40.6(2) . . ?
C2_4 Co2_4 C3_4 40.5(2) . . ?
C6_4 Co2_4 C3_4 120.6(7) . . ?
C8_4 Co2_4 C10_4 69.2(3) . . ?
C7_4 Co2_4 C10_4 69.0(3) . . ?
C9_4 Co2_4 C10_4 40.3(2) . . ?
C5_4 Co2_4 C10_4 123.8(7) . . ?
C1_4 Co2_4 C10_4 105.5(5) . . ?
C4_4 Co2_4 C10_4 162.0(8) . . ?
C2_4 Co2_4 C10_4 118.9(6) . . ?
C6_4 Co2_4 C10_4 40.1(2) . . ?
C3_4 Co2_4 C10_4 154.7(8) . . ?
C2_4 C1_4 C5_4 108.0 . . ?
C2_4 C1_4 Co2_4 70.0(6) . . ?
C5_4 C1_4 Co2_4 69.5(5) . . ?
C1_4 C2_4 C3_4 108.0 . . ?
C1_4 C2_4 Co2_4 69.3(6) . . ?
C3_4 C2_4 Co2_4 69.9(5) . . ?
C4_4 C3_4 C2_4 108.0 . . ?
C4_4 C3_4 Co2_4 69.5(5) . . ?
C2_4 C3_4 Co2_4 69.6(5) . . ?
C3_4 C4_4 C5_4 108.0 . . ?
C3_4 C4_4 Co2_4 70.0(6) . . ?
C5_4 C4_4 Co2_4 69.4(5) . . ?
C4_4 C5_4 C1_4 108.0 . . ?
C4_4 C5_4 Co2_4 69.9(5) . . ?
C1_4 C5_4 Co2_4 69.7(5) . . ?
C10_4 C6_4 C7_4 108.0 . . ?
C10_4 C6_4 Co2_4 71.4(5) . . ?
C7_4 C6_4 Co2_4 66.1(5) . . ?
C8_4 C7_4 C6_4 108.0 . . ?
C8_4 C7_4 Co2_4 68.3(5) . . ?
C6_4 C7_4 Co2_4 72.6(5) . . ?
C7_4 C8_4 C9_4 108.0 . . ?
C7_4 C8_4 Co2_4 69.2(5) . . ?
C9_4 C8_4 Co2_4 72.1(5) . . ?
C10_4 C9_4 C8_4 108.0 . . ?
C10_4 C9_4 Co2_4 72.1(5) . . ?
C8_4 C9_4 Co2_4 66.2(5) . . ?
C6_4 C10_4 C9_4 108.0 . . ?
C6_4 C10_4 Co2_4 68.4(5) . . ?
C9_4 C10_4 Co2_4 67.6(5) . . ?
C1_5 Co1_5 C5_5 41.8(3) . . ?
C1_5 Co1_5 C9_5 157.4(9) . . ?
C5_5 Co1_5 C9_5 120.9(7) . . ?
C1_5 Co1_5 C10_5 120.5(7) . . ?
C5_5 Co1_5 C10_5 105.7(6) . . ?
C9_5 Co1_5 C10_5 41.5(3) . . ?
C1_5 Co1_5 C8_5 159.4(9) . . ?
C5_5 Co1_5 C8_5 157.8(8) . . ?
C9_5 Co1_5 C8_5 41.3(3) . . ?
C10_5 Co1_5 C8_5 69.5(3) . . ?
C1_5 Co1_5 C6_5 105.7(6) . . ?
C5_5 Co1_5 C6_5 122.3(7) . . ?
C9_5 Co1_5 C6_5 69.5(3) . . ?
C10_5 Co1_5 C6_5 41.2(3) . . ?
C8_5 Co1_5 C6_5 69.1(3) . . ?
C1_5 Co1_5 C7_5 122.3(7) . . ?
C5_5 Co1_5 C7_5 159.4(8) . . ?
C9_5 Co1_5 C7_5 69.3(3) . . ?
C10_5 Co1_5 C7_5 69.2(3) . . ?
C8_5 Co1_5 C7_5 40.9(3) . . ?
C6_5 Co1_5 C7_5 40.8(3) . . ?
C1_5 Co1_5 C2_5 41.0(3) . . ?
C5_5 Co1_5 C2_5 69.1(3) . . ?
C9_5 Co1_5 C2_5 160.1(8) . . ?
C10_5 Co1_5 C2_5 157.5(8) . . ?
C8_5 Co1_5 C2_5 123.6(7) . . ?
C6_5 Co1_5 C2_5 121.9(7) . . ?
C7_5 Co1_5 C2_5 107.6(6) . . ?
C1_5 Co1_5 C4_5 69.0(3) . . ?
C5_5 Co1_5 C4_5 40.9(3) . . ?
C9_5 Co1_5 C4_5 107.5(6) . . ?
C10_5 Co1_5 C4_5 123.5(8) . . ?
C8_5 Co1_5 C4_5 122.6(7) . . ?
C6_5 Co1_5 C4_5 159.9(9) . . ?
C7_5 Co1_5 C4_5 158.3(8) . . ?
C2_5 Co1_5 C4_5 67.7(3) . . ?
C1_5 Co1_5 C3_5 68.2(3) . . ?
C5_5 Co1_5 C3_5 68.1(3) . . ?
C9_5 Co1_5 C3_5 124.3(7) . . ?
C10_5 Co1_5 C3_5 160.3(9) . . ?
C8_5 Co1_5 C3_5 108.8(6) . . ?
C6_5 Co1_5 C3_5 158.0(9) . . ?
C7_5 Co1_5 C3_5 123.2(7) . . ?
C2_5 Co1_5 C3_5 39.8(2) . . ?
C4_5 Co1_5 C3_5 39.7(2) . . ?
C2_5 C1_5 C5_5 108.0 . . ?
C2_5 C1_5 Co1_5 72.3(6) . . ?
C5_5 C1_5 Co1_5 69.3(6) . . ?
C1_5 C2_5 C3_5 108.0 . . ?
C1_5 C2_5 Co1_5 66.7(5) . . ?
C3_5 C2_5 Co1_5 71.9(5) . . ?
C4_5 C3_5 C2_5 108.0 . . ?
C4_5 C3_5 Co1_5 68.6(6) . . ?
C2_5 C3_5 Co1_5 68.2(6) . . ?
C5_5 C4_5 C3_5 108.0 . . ?
C5_5 C4_5 Co1_5 66.7(5) . . ?
C3_5 C4_5 Co1_5 71.7(6) . . ?
C4_5 C5_5 C1_5 108.0 . . ?
C4_5 C5_5 Co1_5 72.4(6) . . ?
C1_5 C5_5 Co1_5 68.9(6) . . ?
C7_5 C6_5 C10_5 108.0 . . ?
C7_5 C6_5 Co1_5 69.9(6) . . ?
C10_5 C6_5 Co1_5 68.6(6) . . ?
C6_5 C7_5 C8_5 108.0 . . ?
C6_5 C7_5 Co1_5 69.2(6) . . ?
C8_5 C7_5 Co1_5 68.9(6) . . ?
C9_5 C8_5 C7_5 108.0 . . ?
C9_5 C8_5 Co1_5 68.6(6) . . ?
C7_5 C8_5 Co1_5 70.2(6) . . ?
C8_5 C9_5 C10_5 108.0 . . ?
C8_5 C9_5 Co1_5 70.1(6) . . ?
C10_5 C9_5 Co1_5 69.4(6) . . ?
C9_5 C10_5 C6_5 108.0 . . ?
C9_5 C10_5 Co1_5 69.1(6) . . ?
C6_5 C10_5 Co1_5 70.3(6) . . ?

loop_
_geom_bond_atom_site_label_1
_geom_bond_atom_site_label_2
_geom_bond_distance
_geom_bond_site_symmetry_2
_geom_bond_publ_flag
C4_1 C9_1 1.371(19) . ?
C4_1 N2_1 1.386(18) . ?
C4_1 C5_1 1.40(2) . ?
C5_1 C6_1 1.430(19) . ?
C6_1 C7_1 1.35(2) . ?
C7_1 C8_1 1.39(2) . ?
C8_1 C9_1 1.38(2) . ?
C9_1 C10_1 1.46(2) . ?
C10_1 C12_1 1.40(2) . ?
C10_1 C11_1 1.43(2) . ?
C11_1 C15_1 1.35(2) . ?
C11_1 N2_1 1.417(18) . ?
C12_1 C13_1 1.48(2) . ?
C13_1 C14_1 1.35(2) . ?
C14_1 C15_1 1.52(2) . ?
C16_1 C21_1 1.384(18) . ?
C16_1 N2_1 1.442(17) . ?
C16_1 C17_1 1.455(19) . ?
C17_1 C18_1 1.420(18) . ?
C17_1 C22_1 1.45(2) . ?
C18_1 C19_1 1.443(18) . ?
C18_1 C24_1 1.470(19) . ?
C19_1 C25_1 1.406(17) . ?
C19_1 C20_1 1.470(18) . ?
C20_1 C21_1 1.424(17) . ?
C20_1 C28_1 1.431(17) . ?
C22_1 O2_1 1.225(16) . ?
C22_1 N3_1 1.452(18) . ?
C23_1 O3_1 1.291(16) . ?
C23_1 N3_1 1.364(16) . ?
C23_1 C24_1 1.423(19) . ?
C24_1 C29_1 1.419(17) . ?
C25_1 C30_1 1.446(18) . ?
C25_1 C26_1 1.453(17) . ?
C26_1 C34_1 1.414(17) . ?
C26_1 C27_1 1.424(17) . ?
C27_1 C28_1 1.406(17) . ?
C27_1 C35_1 1.436(17) . ?
C28_1 C38_1 1.459(18) . ?
C29_1 C30_1 1.358(18) . ?
C29_1 N4_1 1.459(17) . ?
C31_1 N3_1 1.429(18) . ?
C31_1 C32_1 1.44(2) . ?
C31_1 C45_1 1.64(2) . ?
C32_1 C33_1 1.50(2) . ?
C34_1 C37_1 1.354(18) . ?
C35_1 C36_1 1.416(17) . ?
C35_1 C39_1 1.491(18) . ?
C36_1 C47_1 1.436(19) . ?
C36_1 C37_1 1.446(19) . ?
C37_1 N6_1 1.440(17) . ?
C38_1 C40_1 1.314(17) . ?
C39_1 C40_1 1.397(18) . ?
C39_1 C48_1 1.436(19) . ?
C40_1 N7_1 1.504(18) . ?
C41_1 N4_1 1.366(18) . ?
C41_1 C42_1 1.38(2) . ?
C41_1 C57_1 1.41(2) . ?
C42_1 C60_1 1.39(2) . ?
C42_1 C43_1 1.44(2) . ?
C43_1 C61_1 1.37(2) . ?
C43_1 C44_1 1.40(2) . ?
C44_1 C64_1 1.32(2) . ?
C44_1 N4_1 1.421(17) . ?
C45_1 C46_1 1.54(2) . ?
C47_1 O4_1 1.213(16) . ?
C47_1 N5_1 1.468(18) . ?
C48_1 O5_1 1.231(17) . ?
C48_1 N5_1 1.404(18) . ?
C49_1 C50_1 1.377(19) . ?
C49_1 C68_1 1.39(2) . ?
C49_1 N6_1 1.433(18) . ?
C50_1 C71_1 1.46(2) . ?
C50_1 C51_1 1.49(2) . ?
C51_1 C52_1 1.35(2) . ?
C51_1 C72_1 1.42(2) . ?
C52_1 N6_1 1.386(17) . ?
C52_1 C75_1 1.41(2) . ?
C53_1 C54_1 1.36(2) . ?
C53_1 C76_1 1.40(2) . ?
C53_1 N7_1 1.416(17) . ?
C54_1 C55_1 1.40(2) . ?
C54_1 C79_1 1.48(2) . ?
C55_1 C80_1 1.40(2) . ?
C55_1 C56_1 1.48(2) . ?
C56_1 N7_1 1.328(18) . ?
C56_1 C83_1 1.42(2) . ?
C57_1 C58_1 1.43(2) . ?
C58_1 C59_1 1.43(2) . ?
C59_1 C60_1 1.38(2) . ?
C61_1 C62_1 1.36(2) . ?
C62_1 C63_1 1.43(2) . ?
C63_1 C64_1 1.42(2) . ?
C65_1 C66_1 1.40(2) . ?
C65_1 C84_1 1.45(2) . ?
C65_1 N5_1 1.499(19) . ?
C66_1 C67_1 1.43(2) . ?
C68_1 C69_1 1.44(2) . ?
C69_1 C70_1 1.41(2) . ?
C70_1 C71_1 1.31(2) . ?
C72_1 C73_1 1.43(3) . ?
C73_1 C74_1 1.34(2) . ?
C74_1 C75_1 1.34(2) . ?
C76_1 C77_1 1.465(19) . ?
C77_1 C78_1 1.38(2) . ?
C78_1 C79_1 1.35(2) . ?
C80_1 C81_1 1.37(2) . ?
C81_1 C82_1 1.37(2) . ?
C82_1 C83_1 1.40(2) . ?
C84_1 C85_1 1.51(3) . ?
C4_2 O2_2 1.24(3) . ?
C4_2 N2_2 1.28(4) . ?
C5_2 N2_2 1.32(3) . ?
C6_2 N2_2 1.55(3) . ?
Co2_4 C8_4 1.951(13) . ?
Co2_4 C7_4 1.964(13) . ?
Co2_4 C9_4 2.030(13) . ?
Co2_4 C5_4 2.038(14) . ?
Co2_4 C1_4 2.040(14) . ?
Co2_4 C4_4 2.045(13) . ?
Co2_4 C2_4 2.049(14) . ?
Co2_4 C6_4 2.050(12) . ?
Co2_4 C3_4 2.052(13) . ?
Co2_4 C10_4 2.089(12) . ?
C1_4 C2_4 1.4200 . ?
C1_4 C5_4 1.4200 . ?
C2_4 C3_4 1.4200 . ?
C3_4 C4_4 1.4200 . ?
C4_4 C5_4 1.4200 . ?
C6_4 C10_4 1.4200 . ?
C6_4 C7_4 1.4200 . ?
C7_4 C8_4 1.4200 . ?
C8_4 C9_4 1.4200 . ?
C9_4 C10_4 1.4200 . ?
Co1_5 C1_5 1.986(14) . ?
Co1_5 C5_5 1.991(14) . ?
Co1_5 C9_5 2.003(15) . ?
Co1_5 C10_5 2.008(16) . ?
Co1_5 C8_5 2.023(14) . ?
Co1_5 C6_5 2.030(15) . ?
Co1_5 C7_5 2.039(15) . ?
Co1_5 C2_5 2.060(14) . ?
Co1_5 C4_5 2.067(14) . ?
Co1_5 C3_5 2.108(13) . ?
C1_5 C2_5 1.4200 . ?
C1_5 C5_5 1.4200 . ?
C2_5 C3_5 1.4200 . ?
C3_5 C4_5 1.4200 . ?
C4_5 C5_5 1.4200 . ?
C6_5 C7_5 1.4200 . ?
C6_5 C10_5 1.4200 . ?
C7_5 C8_5 1.4200 . ?
C8_5 C9_5 1.4200 . ?
C9_5 C10_5 1.4200 . ?
